data_2231020
loop_
_publ_author_name
'Skar\.zy\'nska, Anna'
'Trzeciak, Anna M.'
'Gniewek, Andrzej'

_publ_section_title
;
 <i>trans</i>-Dichloridobis(3,5-dimethylpyridine-\k<i>N</i>)(ethanolato-\k<i>O</i>)oxidorhenium(V)
;
_journal_coeditor_code BT5584
_journal_issue 8
_journal_name_full 'Acta Crystallographica Section E'
_journal_page_first m1154
_journal_page_last m1155
_journal_paper_doi 10.1107/S1600536811029588
_journal_volume 67
_journal_year 2011
_chemical_formula_iupac '[Re (C2 H5 O) Cl2 O (C7 H9 N)2]'
_chemical_formula_moiety 'C16 H23 Cl2 N2 O2 Re'
_chemical_formula_sum 'C16 H23 Cl2 N2 O2 Re'
_chemical_formula_weight 532.46
_chemical_name_systematic
;
<i>trans</i>-Dichloridobis(3,5-dimethylpyridine-
\k<i>N</i>)(ethanolato-\k<i>O</i>)oxidorhenium(V)
;
_space_group_IT_number 2
_symmetry_cell_setting triclinic
_symmetry_space_group_name_Hall '-P 1'
_symmetry_space_group_name_H-M 'P -1'
_atom_sites_solution_hydrogens geom
_atom_sites_solution_primary heavy
_atom_sites_solution_secondary difmap
_cell_angle_alpha 76.71(3)
_cell_angle_beta 70.84(3)
_cell_angle_gamma 73.21(3)
_cell_formula_units_Z 2
_cell_length_a 8.782(2)
_cell_length_b 9.458(2)
_cell_length_c 12.022(3)
_cell_measurement_reflns_used 6128
_cell_measurement_temperature 90(2)
_cell_measurement_theta_max 27.50
_cell_measurement_theta_min 5.00
_cell_volume 892.9(4)
_computing_cell_refinement 'CrysAlis RED (Oxford Diffraction, 2010)'
_computing_data_collection 'CrysAlis CCD (Oxford Diffraction, 2010)'
_computing_data_reduction 'CrysAlis RED (Oxford Diffraction, 2010)'
_computing_molecular_graphics 'ORTEP-3 (Farrugia, 1997)'
_computing_publication_material 'SHELXL97 (Sheldrick, 2008)'
_computing_structure_refinement 'SHELXL97 (Sheldrick, 2008)'
_computing_structure_solution 'SHELXS97 (Sheldrick, 2008)'
_diffrn_ambient_temperature 90(2)
_diffrn_measured_fraction_theta_full 0.982
_diffrn_measured_fraction_theta_max 0.974
_diffrn_measurement_device_type 'Oxford Diffraction Xcalibur PX diffractometer with CCD detector'
_diffrn_measurement_method '\f and \w'
_diffrn_radiation_monochromator graphite
_diffrn_radiation_source 'fine-focus sealed tube'
_diffrn_radiation_type MoK\a
_diffrn_radiation_wavelength 0.71073
_diffrn_reflns_av_R_equivalents 0.0390
_diffrn_reflns_av_sigmaI/netI 0.0448
_diffrn_reflns_limit_h_max 8
_diffrn_reflns_limit_h_min -11
_diffrn_reflns_limit_k_max 12
_diffrn_reflns_limit_k_min -12
_diffrn_reflns_limit_l_max 15
_diffrn_reflns_limit_l_min -15
_diffrn_reflns_number 9213
_diffrn_reflns_theta_full 25.00
_diffrn_reflns_theta_max 27.50
_diffrn_reflns_theta_min 5.00
_diffrn_standards_number 0
_exptl_absorpt_coefficient_mu 7.114
_exptl_absorpt_correction_T_max 0.608
_exptl_absorpt_correction_T_min 0.522
_exptl_absorpt_correction_type analytical
_exptl_absorpt_process_details '(CrysAlis RED; Oxford Diffraction, 2010)'
_exptl_crystal_colour 'dark blue'
_exptl_crystal_density_diffrn 1.980
_exptl_crystal_density_method 'not measured'
_exptl_crystal_description block
_exptl_crystal_F_000 516
_exptl_crystal_size_max 0.14
_exptl_crystal_size_mid 0.10
_exptl_crystal_size_min 0.08
_refine_diff_density_max 0.893
_refine_diff_density_min -0.688
_refine_ls_extinction_method none
_refine_ls_goodness_of_fit_ref 0.960
_refine_ls_hydrogen_treatment constr
_refine_ls_matrix_type full
_refine_ls_number_parameters 213
_refine_ls_number_reflns 3992
_refine_ls_number_restraints 0
_refine_ls_restrained_S_all 0.960
_refine_ls_R_factor_all 0.0264
_refine_ls_R_factor_gt 0.0210
_refine_ls_shift/su_max 0.001
_refine_ls_shift/su_mean 0.000
_refine_ls_structure_factor_coef Fsqd
_refine_ls_weighting_details 'calc w=1/[\s^2^(Fo^2^)+(0.0155P)^2^] where P=(Fo^2^+2Fc^2^)/3'
_refine_ls_weighting_scheme calc
_refine_ls_wR_factor_gt 0.0422
_refine_ls_wR_factor_ref 0.0428
_reflns_number_gt 3519
_reflns_number_total 3992
_reflns_threshold_expression I>2\s(I)
_cod_data_source_file bt5584.cif
_cod_data_source_block I
_cod_database_code 2231020
_cod_database_fobs_code 2231020

loop_
_symmetry_equiv_pos_as_xyz
'x, y, z'
'-x, -y, -z'

loop_
_atom_site_type_symbol
_atom_site_label
_atom_site_fract_x
_atom_site_fract_y
_atom_site_fract_z
_atom_site_U_iso_or_equiv
_atom_site_adp_type
_atom_site_calc_flag
_atom_site_refinement_flags
_atom_site_occupancy
_atom_site_symmetry_multiplicity
Re Re 0.631394(17) 0.243503(16) 0.216648(12) 0.00894(4) Uani d . 1 1
Cl Cl1 0.77034(10) -0.01144(9) 0.27897(7) 0.01403(17) Uani d . 1 1
Cl Cl2 0.48876(10) 0.49592(9) 0.17785(7) 0.01358(17) Uani d . 1 1
O O1 0.6619(3) 0.1964(3) 0.0816(2) 0.0130(5) Uani d . 1 1
O O2 0.5921(3) 0.2674(3) 0.37560(19) 0.0115(5) Uani d . 1 1
N N1 0.4009(3) 0.1765(3) 0.2774(2) 0.0104(6) Uani d . 1 1
N N2 0.8601(3) 0.3103(3) 0.1631(2) 0.0101(6) Uani d . 1 1
C C1 0.5564(4) 0.1947(4) 0.4951(3) 0.0136(7) Uani d . 1 1
H H1A 0.6603 0.1316 0.5120 0.016 Uiso calc R 1 1
H H1B 0.4811 0.1290 0.5067 0.016 Uiso calc R 1 1
C C2 0.4763(5) 0.3073(4) 0.5805(3) 0.0188(8) Uani d . 1 1
H H2A 0.5537 0.3681 0.5727 0.028 Uiso calc R 1 1
H H2B 0.4476 0.2549 0.6623 0.028 Uiso calc R 1 1
H H2C 0.3756 0.3721 0.5621 0.028 Uiso calc R 1 1
C C11 0.3875(4) 0.0612(4) 0.2362(3) 0.0106(7) Uani d . 1 1
H H11 0.4825 0.0094 0.1829 0.013 Uiso calc R 1 1
C C12 0.2406(4) 0.0147(4) 0.2683(3) 0.0112(7) Uani d . 1 1
C C13 0.1050(4) 0.0892(4) 0.3481(3) 0.0114(7) Uani d . 1 1
H H13 0.0028 0.0598 0.3719 0.014 Uiso calc R 1 1
C C14 0.1167(4) 0.2065(4) 0.3940(3) 0.0121(7) Uani d . 1 1
C C15 0.2686(4) 0.2471(4) 0.3544(3) 0.0107(7) Uani d . 1 1
H H15 0.2783 0.3285 0.3834 0.013 Uiso calc R 1 1
C C121 0.2334(4) -0.1124(4) 0.2158(3) 0.0150(7) Uani d . 1 1
H H12A 0.2820 -0.2074 0.2582 0.022 Uiso calc R 1 1
H H12B 0.2960 -0.1038 0.1314 0.022 Uiso calc R 1 1
H H12C 0.1178 -0.1087 0.2237 0.022 Uiso calc R 1 1
C C141 -0.0273(4) 0.2905(4) 0.4818(3) 0.0182(8) Uani d . 1 1
H H14A -0.1294 0.2644 0.4860 0.027 Uiso calc R 1 1
H H14B -0.0380 0.3981 0.4559 0.027 Uiso calc R 1 1
H H14C -0.0080 0.2636 0.5606 0.027 Uiso calc R 1 1
C C21 0.8737(4) 0.4278(4) 0.2016(3) 0.0103(7) Uani d . 1 1
H H21 0.7792 0.4800 0.2549 0.012 Uiso calc R 1 1
C C22 1.0199(4) 0.4760(4) 0.1666(3) 0.0102(7) Uani d . 1 1
C C23 1.1549(4) 0.4001(4) 0.0868(3) 0.0107(7) Uani d . 1 1
H H23 1.2563 0.4313 0.0603 0.013 Uiso calc R 1 1
C C24 1.1439(4) 0.2788(4) 0.0452(3) 0.0107(7) Uani d . 1 1
C C25 0.9937(4) 0.2371(4) 0.0874(3) 0.0126(7) Uani d . 1 1
H H25 0.9848 0.1529 0.0615 0.015 Uiso calc R 1 1
C C221 1.0287(4) 0.6068(4) 0.2129(3) 0.0157(7) Uani d . 1 1
H H22A 1.1026 0.5727 0.2645 0.024 Uiso calc R 1 1
H H22B 0.9176 0.6537 0.2586 0.024 Uiso calc R 1 1
H H22C 1.0716 0.6796 0.1459 0.024 Uiso calc R 1 1
C C241 1.2877(4) 0.1938(4) -0.0404(3) 0.0147(7) Uani d . 1 1
H H24A 1.2542 0.1140 -0.0594 0.022 Uiso calc R 1 1
H H24B 1.3792 0.1501 -0.0042 0.022 Uiso calc R 1 1
H H24C 1.3239 0.2616 -0.1135 0.022 Uiso calc R 1 1

loop_
_atom_site_aniso_label
_atom_site_aniso_U_11
_atom_site_aniso_U_22
_atom_site_aniso_U_33
_atom_site_aniso_U_12
_atom_site_aniso_U_13
_atom_site_aniso_U_23
Re 0.00818(7) 0.00968(7) 0.00966(7) -0.00304(5) -0.00212(5) -0.00210(5)
Cl1 0.0115(4) 0.0100(4) 0.0204(4) -0.0022(3) -0.0049(3) -0.0020(3)
Cl2 0.0124(4) 0.0107(4) 0.0170(4) -0.0025(3) -0.0045(3) -0.0006(3)
O1 0.0115(12) 0.0156(12) 0.0131(12) -0.0047(10) -0.0018(10) -0.0049(10)
O2 0.0126(12) 0.0117(11) 0.0110(11) -0.0035(10) -0.0044(10) -0.0007(10)
N1 0.0112(15) 0.0110(14) 0.0105(13) -0.0018(12) -0.0063(12) -0.0006(11)
N2 0.0107(14) 0.0111(14) 0.0092(13) -0.0032(12) -0.0037(11) -0.0010(11)
C1 0.0151(18) 0.0121(17) 0.0105(16) -0.0037(15) -0.0010(14) 0.0012(14)
C2 0.025(2) 0.0162(18) 0.0134(17) -0.0051(16) -0.0011(16) -0.0042(15)
C11 0.0105(17) 0.0099(16) 0.0103(16) -0.0013(14) -0.0032(13) -0.0005(13)
C12 0.0132(18) 0.0108(16) 0.0118(16) -0.0045(14) -0.0068(14) 0.0011(14)
C13 0.0102(17) 0.0127(16) 0.0102(16) -0.0035(14) -0.0015(14) -0.0009(14)
C14 0.0098(17) 0.0140(17) 0.0112(16) -0.0013(14) -0.0022(14) -0.0025(14)
C15 0.0114(17) 0.0095(16) 0.0110(16) 0.0003(14) -0.0055(14) -0.0010(13)
C121 0.0136(18) 0.0126(17) 0.0197(18) -0.0048(15) -0.0018(15) -0.0063(15)
C141 0.0164(19) 0.0175(18) 0.0202(19) -0.0063(16) 0.0004(15) -0.0069(16)
C21 0.0108(17) 0.0114(16) 0.0079(15) -0.0013(14) -0.0031(13) -0.0009(13)
C22 0.0136(17) 0.0088(16) 0.0098(15) -0.0038(14) -0.0068(14) 0.0027(13)
C23 0.0075(17) 0.0117(16) 0.0126(16) -0.0036(14) -0.0020(14) -0.0008(14)
C24 0.0139(18) 0.0105(16) 0.0076(15) -0.0037(14) -0.0053(14) 0.0031(13)
C25 0.0160(18) 0.0117(16) 0.0118(16) -0.0042(15) -0.0051(14) -0.0022(14)
C221 0.0169(19) 0.0142(17) 0.0196(18) -0.0047(15) -0.0075(15) -0.0047(15)
C241 0.0142(18) 0.0167(18) 0.0133(17) -0.0065(15) -0.0004(14) -0.0042(15)

loop_
_atom_type_symbol
_atom_type_description
_atom_type_scat_dispersion_real
_atom_type_scat_dispersion_imag
_atom_type_scat_source
C C 0.0033 0.0016 'International Tables Vol C Tables 4.2.6.8 and 6.1.1.4'
H H 0.0000 0.0000 'International Tables Vol C Tables 4.2.6.8 and 6.1.1.4'
N N 0.0061 0.0033 'International Tables Vol C Tables 4.2.6.8 and 6.1.1.4'
O O 0.0106 0.0060 'International Tables Vol C Tables 4.2.6.8 and 6.1.1.4'
Cl Cl 0.1484 0.1585 'International Tables Vol C Tables 4.2.6.8 and 6.1.1.4'
Re Re -1.0185 7.2310 'International Tables Vol C Tables 4.2.6.8 and 6.1.1.4'

loop_
_geom_angle_atom_site_label_1
_geom_angle_atom_site_label_2
_geom_angle_atom_site_label_3
_geom_angle
_geom_angle_publ_flag
O1 Re N1 88.90(10) no
O2 Re N1 85.89(10) no
O1 Re N2 93.24(10) no
O2 Re N2 91.92(10) no
O1 Re O2 171.57(10) yes
N1 Re N2 177.79(10) yes
O1 Re Cl1 88.90(8) no
O2 Re Cl1 84.42(8) no
N1 Re Cl1 89.20(8) no
N2 Re Cl1 90.33(8) no
O1 Re Cl2 97.31(8) no
O2 Re Cl2 89.33(8) no
N1 Re Cl2 90.07(8) no
N2 Re Cl2 90.16(8) no
Cl1 Re Cl2 173.74(3) yes
C1 O2 Re 144.0(2) no
C15 N1 C11 118.7(3) no
C15 N1 Re 121.9(2) no
C11 N1 Re 119.4(2) no
C25 N2 C21 118.5(3) no
C25 N2 Re 120.2(2) no
C21 N2 Re 121.3(2) no
O2 C1 C2 110.8(3) no
O2 C1 H1A 109.5 no
C2 C1 H1A 109.5 no
O2 C1 H1B 109.5 no
C2 C1 H1B 109.5 no
H1A C1 H1B 108.1 no
C1 C2 H2A 109.5 no
C1 C2 H2B 109.5 no
H2A C2 H2B 109.5 no
C1 C2 H2C 109.5 no
H2A C2 H2C 109.5 no
H2B C2 H2C 109.5 no
N1 C11 C12 122.7(3) no
N1 C11 H11 118.7 no
C12 C11 H11 118.7 no
C13 C12 C11 117.7(3) no
C13 C12 C121 122.5(3) no
C11 C12 C121 119.8(3) no
C12 C13 C14 120.6(3) no
C12 C13 H13 119.7 no
C14 C13 H13 119.7 no
C13 C14 C15 117.4(3) no
C13 C14 C141 122.6(3) no
C15 C14 C141 120.0(3) no
N1 C15 C14 122.8(3) no
N1 C15 H15 118.6 no
C14 C15 H15 118.6 no
C12 C121 H12A 109.5 no
C12 C121 H12B 109.5 no
H12A C121 H12B 109.5 no
C12 C121 H12C 109.5 no
H12A C121 H12C 109.5 no
H12B C121 H12C 109.5 no
C14 C141 H14A 109.5 no
C14 C141 H14B 109.5 no
H14A C141 H14B 109.5 no
C14 C141 H14C 109.5 no
H14A C141 H14C 109.5 no
H14B C141 H14C 109.5 no
N2 C21 C22 122.7(3) no
N2 C21 H21 118.6 no
C22 C21 H21 118.6 no
C23 C22 C21 117.6(3) no
C23 C22 C221 121.8(3) no
C21 C22 C221 120.6(3) no
C22 C23 C24 120.8(3) no
C22 C23 H23 119.6 no
C24 C23 H23 119.6 no
C25 C24 C23 117.3(3) no
C25 C24 C241 120.5(3) no
C23 C24 C241 122.2(3) no
N2 C25 C24 123.0(3) no
N2 C25 H25 118.5 no
C24 C25 H25 118.5 no
C22 C221 H22A 109.5 no
C22 C221 H22B 109.5 no
H22A C221 H22B 109.5 no
C22 C221 H22C 109.5 no
H22A C221 H22C 109.5 no
H22B C221 H22C 109.5 no
C24 C241 H24A 109.5 no
C24 C241 H24B 109.5 no
H24A C241 H24B 109.5 no
C24 C241 H24C 109.5 no
H24A C241 H24C 109.5 no
H24B C241 H24C 109.5 no

loop_
_geom_bond_atom_site_label_1
_geom_bond_atom_site_label_2
_geom_bond_distance
_geom_bond_publ_flag
Re O1 1.698(2) yes
Re O2 1.882(2) yes
Re Cl1 2.4360(11) yes
Re Cl2 2.3728(11) yes
Re N1 2.143(3) yes
Re N2 2.132(3) yes
O2 C1 1.418(4) no
N1 C15 1.334(4) no
N1 C11 1.345(4) no
N2 C25 1.343(4) no
N2 C21 1.346(4) no
C1 C2 1.510(5) no
C1 H1A 0.9900 no
C1 H1B 0.9900 no
C2 H2A 0.9800 no
C2 H2B 0.9800 no
C2 H2C 0.9800 no
C11 C12 1.390(4) no
C11 H11 0.9500 no
C12 C13 1.383(4) no
C12 C121 1.504(5) no
C13 C14 1.389(4) no
C13 H13 0.9500 no
C14 C15 1.397(4) no
C14 C141 1.508(5) no
C15 H15 0.9500 no
C121 H12A 0.9800 no
C121 H12B 0.9800 no
C121 H12C 0.9800 no
C141 H14A 0.9800 no
C141 H14B 0.9800 no
C141 H14C 0.9800 no
C21 C22 1.389(4) no
C21 H21 0.9500 no
C22 C23 1.385(4) no
C22 C221 1.500(5) no
C23 C24 1.392(4) no
C23 H23 0.9500 no
C24 C25 1.387(4) no
C24 C241 1.497(5) no
C25 H25 0.9500 no
C221 H22A 0.9800 no
C221 H22B 0.9800 no
C221 H22C 0.9800 no
C241 H24A 0.9800 no
C241 H24B 0.9800 no
C241 H24C 0.9800 no

loop_
_geom_hbond_atom_site_label_D
_geom_hbond_atom_site_label_H
_geom_hbond_atom_site_label_A
_geom_hbond_site_symmetry_A
_geom_hbond_distance_DH
_geom_hbond_distance_HA
_geom_hbond_distance_DA
_geom_hbond_angle_DHA
_geom_hbond_publ_flag
C121 H12C Cl1 1_455 0.98 2.82 3.754(4) 160 yes
C13 H13 Cl1 1_455 0.95 2.92 3.717(4) 142 yes

loop_
_geom_torsion_atom_site_label_1
_geom_torsion_atom_site_label_2
_geom_torsion_atom_site_label_3
_geom_torsion_atom_site_label_4
_geom_torsion
_geom_torsion_publ_flag
N2 Re O2 C1 -125.9(4) no
N1 Re O2 C1 53.9(4) no
Cl2 Re O2 C1 144.0(3) no
Cl1 Re O2 C1 -35.7(3) no
O1 Re N1 C15 -145.0(2) no
O2 Re N1 C15 41.7(2) no
Cl2 Re N1 C15 -47.7(2) no
Cl1 Re N1 C15 126.1(2) no
O1 Re N1 C11 34.2(2) no
O2 Re N1 C11 -139.2(2) no
Cl2 Re N1 C11 131.5(2) no
Cl1 Re N1 C11 -54.7(2) no
O1 Re N2 C25 -35.3(2) no
O2 Re N2 C25 138.1(2) no
Cl2 Re N2 C25 -132.6(2) no
Cl1 Re N2 C25 53.7(2) no
O1 Re N2 C21 143.2(2) no
O2 Re N2 C21 -43.4(2) no
Cl2 Re N2 C21 45.9(2) no
Cl1 Re N2 C21 -127.9(2) no
Re O2 C1 C2 -157.5(3) no
C15 N1 C11 C12 1.5(4) no
Re N1 C11 C12 -177.7(2) no
N1 C11 C12 C13 -1.6(5) no
N1 C11 C12 C121 178.2(3) no
C11 C12 C13 C14 0.1(5) no
C121 C12 C13 C14 -179.7(3) no
C12 C13 C14 C15 1.3(5) no
C12 C13 C14 C141 -179.6(3) no
C11 N1 C15 C14 0.0(4) no
Re N1 C15 C14 179.2(2) no
C13 C14 C15 N1 -1.3(5) no
C141 C14 C15 N1 179.5(3) no
C25 N2 C21 C22 -0.2(4) no
Re N2 C21 C22 -178.7(2) no
N2 C21 C22 C23 1.3(4) no
N2 C21 C22 C221 -179.5(3) no
C21 C22 C23 C24 -0.9(5) no
C221 C22 C23 C24 179.9(3) no
C22 C23 C24 C25 -0.5(5) no
C22 C23 C24 C241 -179.6(3) no
C21 N2 C25 C24 -1.3(4) no
Re N2 C25 C24 177.2(2) no
C23 C24 C25 N2 1.6(5) no
C241 C24 C25 N2 -179.2(3) no
